data_4035217
loop_
_publ_author_name
'Xu, Wan'
'Wang, Mengjie'
'Ma, Zhiying'
'Shan, Zhen'
'Li, Chunli'
'Wang, Hua'

_publ_section_title
;
 Selenophene-Based Heteroacenes: Synthesis, Structures, and
 Physicochemical Behaviors.
;
_journal_issue 19
_journal_name_full 'The Journal of organic chemistry'
_journal_page_first 12154
_journal_page_last 12163
_journal_paper_doi 10.1021/acs.joc.8b02107
_journal_volume 83
_journal_year 2018
_chemical_formula_moiety 'C24 H22 S2 Se4 Si2'
_chemical_formula_sum 'C24 H22 S2 Se4 Si2'
_chemical_formula_weight 746.55
_space_group_crystal_system monoclinic
_space_group_IT_number 15
_space_group_name_Hall '-C 2yc'
_space_group_name_H-M_alt 'C 1 2/c 1'
_atom_sites_solution_hydrogens geom
_atom_sites_solution_primary direct
_audit_creation_date 2017-10-12
_audit_creation_method
;
Olex2 1.2
(compiled 2017.08.10 svn.r3458 for OlexSys, GUI svn.r5381)
;
_cell_angle_alpha 90
_cell_angle_beta 126.743(6)
_cell_angle_gamma 90
_cell_formula_units_Z 8
_cell_length_a 43.5409(16)
_cell_length_b 6.07902(15)
_cell_length_c 25.6532(10)
_cell_measurement_reflns_used 3105
_cell_measurement_temperature 293(2)
_cell_measurement_theta_max 70.1590
_cell_measurement_theta_min 4.2320
_cell_volume 5441.0(5)
_computing_cell_refinement
;
CrysAlisPro, Agilent Technologies,
Version 1.171.37.35 (release 13-08-2014 CrysAlis171 .NET)
(compiled Aug 13 2014,18:06:01)
;
_computing_data_collection
;
CrysAlisPro, Agilent Technologies,
Version 1.171.37.35 (release 13-08-2014 CrysAlis171 .NET)
(compiled Aug 13 2014,18:06:01)
;
_computing_data_reduction
;
CrysAlisPro, Agilent Technologies,
Version 1.171.37.35 (release 13-08-2014 CrysAlis171 .NET)
(compiled Aug 13 2014,18:06:01)
;
_computing_molecular_graphics 'Olex2 (Dolomanov et al., 2009)'
_computing_publication_material 'Olex2 (Dolomanov et al., 2009)'
_computing_structure_refinement 'ShelXL (Sheldrick, 2015)'
_computing_structure_solution 'ShelXS (Sheldrick, 2008)'
_diffrn_ambient_temperature 293(2)
_diffrn_detector 'CCD plate'
_diffrn_detector_area_resol_mean 16.2312
_diffrn_detector_type Eos
_diffrn_measured_fraction_theta_full 0.999
_diffrn_measured_fraction_theta_max 0.999
_diffrn_measurement_details
;
#__ type_ start__ end____ width___ exp.time_
  1 omega -100.00  -20.80   0.4000    1.7500
omega____ theta____ kappa____ phi______ frames
    -      -33.5000  -77.0000   60.0000 198

#__ type_ start__ end____ width___ exp.time_
  2 omega  -49.00   10.20   0.4000    1.7500
omega____ theta____ kappa____ phi______ frames
    -      -33.5000   37.0000   30.0000 148

#__ type_ start__ end____ width___ exp.time_
  3 omega   25.00   74.20   0.4000    1.7500
omega____ theta____ kappa____ phi______ frames
    -       36.5461   37.0000  -30.0000 123

#__ type_ start__ end____ width___ exp.time_
  4 omega   19.00   69.00   0.4000    1.7500
omega____ theta____ kappa____ phi______ frames
    -       36.5461   57.0000 -120.0000 125

#__ type_ start__ end____ width___ exp.time_
  5 omega   58.00  101.20   0.4000    1.7500
omega____ theta____ kappa____ phi______ frames
    -       36.5461  178.0000 -180.0000 108

#__ type_ start__ end____ width___ exp.time_
  6 omega    5.00   31.00   0.4000    1.7500
omega____ theta____ kappa____ phi______ frames
    -       36.5461  -99.0000  -60.0000 65

#__ type_ start__ end____ width___ exp.time_
  7 omega   32.00   58.00   0.4000    1.7500
omega____ theta____ kappa____ phi______ frames
    -       36.5461   57.0000  -90.0000 65

#__ type_ start__ end____ width___ exp.time_
  8 omega  -34.00   21.20   0.4000    1.7500
omega____ theta____ kappa____ phi______ frames
    -       36.5461  -37.0000 -180.0000 138

#__ type_ start__ end____ width___ exp.time_
  9 omega   72.00  103.20   0.4000    1.7500
omega____ theta____ kappa____ phi______ frames
    -       36.5461   57.0000  -90.0000 78

#__ type_ start__ end____ width___ exp.time_
 10 omega  -20.00   12.00   0.4000    1.7500
omega____ theta____ kappa____ phi______ frames
    -       36.5461  -37.0000  -30.0000 80

#__ type_ start__ end____ width___ exp.time_
 11 omega  -32.00   -4.00   0.4000    1.7500
omega____ theta____ kappa____ phi______ frames
    -       36.5461  -57.0000  120.0000 70

#__ type_ start__ end____ width___ exp.time_
 12 omega    5.00   54.20   0.4000    1.7500
omega____ theta____ kappa____ phi______ frames
    -       36.5461  -57.0000  120.0000 123

#__ type_ start__ end____ width___ exp.time_
 13 omega   72.00  102.00   0.4000    1.7500
omega____ theta____ kappa____ phi______ frames
    -       36.5461   57.0000    0.0000 75

#__ type_ start__ end____ width___ exp.time_
 14 omega   45.00   75.00   0.4000    1.7500
omega____ theta____ kappa____ phi______ frames
    -       36.5461  -99.0000  -60.0000 75

#__ type_ start__ end____ width___ exp.time_
 15 omega   57.00   93.00   0.4000    1.7500
omega____ theta____ kappa____ phi______ frames
    -       36.5461  178.0000   30.0000 90

#__ type_ start__ end____ width___ exp.time_
 16 omega   83.00  111.00   0.4000    1.7500
omega____ theta____ kappa____ phi______ frames
    -       36.5461  178.0000  -90.0000 70

#__ type_ start__ end____ width___ exp.time_
 17 omega   47.00   73.00   0.4000    4.5000
omega____ theta____ kappa____ phi______ frames
    -      108.0000  -30.0000  -60.0000 65

#__ type_ start__ end____ width___ exp.time_
 18 omega   61.00  106.20   0.4000    4.5000
omega____ theta____ kappa____ phi______ frames
    -      108.0000  -94.0000  150.0000 113

#__ type_ start__ end____ width___ exp.time_
 19 omega   82.00  107.20   0.4000    4.5000
omega____ theta____ kappa____ phi______ frames
    -      108.0000  -94.0000   60.0000 63

#__ type_ start__ end____ width___ exp.time_
 20 omega   87.00  160.20   0.4000    4.5000
omega____ theta____ kappa____ phi______ frames
    -      108.0000   30.0000    0.0000 183

#__ type_ start__ end____ width___ exp.time_
 21 omega   38.00   97.20   0.4000    4.5000
omega____ theta____ kappa____ phi______ frames
    -      108.0000  -45.0000   90.0000 148

#__ type_ start__ end____ width___ exp.time_
 22 omega   55.00   81.00   0.4000    4.5000
omega____ theta____ kappa____ phi______ frames
    -      108.0000  -94.0000 -180.0000 65

#__ type_ start__ end____ width___ exp.time_
 23 omega   38.00  150.00   0.4000    4.5000
omega____ theta____ kappa____ phi______ frames
    -      108.0000  -15.0000  -30.0000 280

#__ type_ start__ end____ width___ exp.time_
 24 omega   40.00  128.00   0.4000    4.5000
omega____ theta____ kappa____ phi______ frames
    -      108.0000  -61.0000    0.0000 220
;
_diffrn_measurement_device 'four-circle diffractometer'
_diffrn_measurement_device_type 'Xcalibur, Eos, Gemini'
_diffrn_measurement_method '\w scans'
_diffrn_orient_matrix_UB_11 -0.0239618000
_diffrn_orient_matrix_UB_12 -0.0168515000
_diffrn_orient_matrix_UB_13 -0.0745983000
_diffrn_orient_matrix_UB_21 -0.0370803000
_diffrn_orient_matrix_UB_22 0.0071301000
_diffrn_orient_matrix_UB_23 -0.0051036000
_diffrn_orient_matrix_UB_31 -0.0005398000
_diffrn_orient_matrix_UB_32 0.2528498000
_diffrn_orient_matrix_UB_33 -0.0047977000
_diffrn_radiation_monochromator graphite
_diffrn_radiation_probe x-ray
_diffrn_radiation_type CuK\a
_diffrn_radiation_wavelength 1.54184
_diffrn_reflns_av_R_equivalents 0.0367
_diffrn_reflns_av_unetI/netI 0.0561
_diffrn_reflns_Laue_measured_fraction_full 0.999
_diffrn_reflns_Laue_measured_fraction_max 0.999
_diffrn_reflns_limit_h_max 33
_diffrn_reflns_limit_h_min -52
_diffrn_reflns_limit_k_max 7
_diffrn_reflns_limit_k_min -4
_diffrn_reflns_limit_l_max 30
_diffrn_reflns_limit_l_min -28
_diffrn_reflns_number 11127
_diffrn_reflns_point_group_measured_fraction_full 0.999
_diffrn_reflns_point_group_measured_fraction_max 0.999
_diffrn_reflns_theta_full 67.077
_diffrn_reflns_theta_max 67.077
_diffrn_reflns_theta_min 3.446
_diffrn_source 'Enhance (Cu) X-ray Source'
_exptl_absorpt_coefficient_mu 8.829
_exptl_absorpt_correction_T_max 1.00000
_exptl_absorpt_correction_T_min 0.52439
_exptl_absorpt_correction_type multi-scan
_exptl_absorpt_process_details
;
CrysAlisPro, Agilent Technologies,
Version 1.171.37.35 (release 13-08-2014 CrysAlis171 .NET)
(compiled Aug 13 2014,18:06:01)
Empirical absorption correction using spherical harmonics,
 implemented in SCALE3 ABSPACK scaling algorithm.
;
_exptl_crystal_colour colourless
_exptl_crystal_colour_primary colourless
_exptl_crystal_density_diffrn 1.823
_exptl_crystal_description needle
_exptl_crystal_F_000 2896
_exptl_crystal_size_max 0.1
_exptl_crystal_size_mid 0.05
_exptl_crystal_size_min 0.03
_refine_diff_density_max 0.799
_refine_diff_density_min -0.561
_refine_diff_density_rms 0.107
_refine_ls_extinction_method none
_refine_ls_goodness_of_fit_ref 1.023
_refine_ls_hydrogen_treatment constr
_refine_ls_matrix_type full
_refine_ls_number_parameters 295
_refine_ls_number_reflns 4860
_refine_ls_number_restraints 0
_refine_ls_restrained_S_all 1.023
_refine_ls_R_factor_all 0.0690
_refine_ls_R_factor_gt 0.0446
_refine_ls_shift/su_max 0.001
_refine_ls_shift/su_mean 0.000
_refine_ls_structure_factor_coef Fsqd
_refine_ls_weighting_details 'w=1/[\s^2^(Fo^2^)+(0.0467P)^2^+4.1944P] where P=(Fo^2^+2Fc^2^)/3'
_refine_ls_weighting_scheme calc
_refine_ls_wR_factor_gt 0.0998
_refine_ls_wR_factor_ref 0.1156
_reflns_Friedel_coverage 0.000
_reflns_number_gt 3490
_reflns_number_total 4860
_reflns_threshold_expression 'I > 2\s(I)'
_cod_data_source_file jo8b02107_si_004.cif
_cod_data_source_block 201709191
_cod_original_cell_volume 5441.1(5)
_cod_database_code 4035217
_shelx_shelxl_version_number 2014/7
_chemical_oxdiff_formula C40H40P2N2O2S2Si1
_shelx_space_group_comment
;
The symmetry employed for this shelxl refinement is uniquely defined
by the following loop, which should always be used as a source of
symmetry information in preference to the above space-group names.
They are only intended as comments.
;
_shelx_estimated_absorpt_t_max 0.778
_shelx_estimated_absorpt_t_min 0.472
_reflns_odcompleteness_completeness 99.85
_reflns_odcompleteness_iscentric 1
_reflns_odcompleteness_theta 66.97
_olex2_refinement_description
;
1. Fixed Uiso
 At 1.2 times of:
  All C(H) groups
 At 1.5 times of:
  All C(H,H,H) groups
2.a Aromatic/amide H refined with riding coordinates:
 C2(H2), C9(H9), C10(H10), C17(H17)
2.b Idealised Me refined as rotating group:
 C19(H19A,H19B,H19C), C20(H20A,H20B,H20C), C21(H21A,H21B,H21C), C22(H22A,H22B,
 H22C), C23(H23A,H23B,H23C), C24(H24A,H24B,H24C)
;
_olex2_submission_special_instructions 'No special instructions were received'

loop_
_space_group_symop_operation_xyz
'x, y, z'
'-x, y, -z+1/2'
'x+1/2, y+1/2, z'
'-x+1/2, y+1/2, -z+1/2'
'-x, -y, -z'
'x, -y, z-1/2'
'-x+1/2, -y+1/2, -z'
'x+1/2, -y+1/2, z-1/2'

loop_
_atom_site_label
_atom_site_type_symbol
_atom_site_fract_x
_atom_site_fract_y
_atom_site_fract_z
_atom_site_U_iso_or_equiv
_atom_site_adp_type
_atom_site_occupancy
_atom_site_site_symmetry_order
_atom_site_calc_flag
_atom_site_refinement_flags_posn
C1 C 0.45005(18) -0.3858(11) 0.5562(3) 0.0494(15) Uani 1 1 d .
C2 C 0.41842(17) -0.2709(11) 0.5401(3) 0.0520(16) Uani 1 1 d .
H2 H 0.4066 -0.2982 0.5599 0.062 Uiso 1 1 calc R
C3 C 0.40508(16) -0.1113(10) 0.4924(3) 0.0449(15) Uani 1 1 d .
C4 C 0.42422(15) -0.0856(10) 0.4658(3) 0.0425(14) Uani 1 1 d .
C5 C 0.40992(15) 0.0892(10) 0.4211(3) 0.0410(14) Uani 1 1 d .
C6 C 0.38018(14) 0.2004(10) 0.4134(2) 0.0372(12) Uani 1 1 d .
C7 C 0.36506(15) 0.3896(10) 0.3698(3) 0.0382(13) Uani 1 1 d .
C8 C 0.38545(14) 0.4256(10) 0.3445(2) 0.0378(13) Uani 1 1 d .
C9 C 0.37878(16) 0.6037(10) 0.3048(3) 0.0457(15) Uani 1 1 d .
H9 H 0.3934 0.6222 0.2896 0.055 Uiso 1 1 calc R
C10 C 0.35058(16) 0.7511(10) 0.2883(3) 0.0446(14) Uani 1 1 d .
H10 H 0.3461 0.8730 0.2627 0.053 Uiso 1 1 calc R
C11 C 0.32870(14) 0.7152(9) 0.3106(2) 0.0364(12) Uani 1 1 d .
C12 C 0.33442(14) 0.5362(9) 0.3507(2) 0.0356(12) Uani 1 1 d .
C13 C 0.30734(15) 0.5414(10) 0.3659(3) 0.0386(13) Uani 1 1 d .
C14 C 0.28155(15) 0.7166(10) 0.3397(3) 0.0390(13) Uani 1 1 d .
C15 C 0.25462(15) 0.7051(9) 0.3526(2) 0.0356(12) Uani 1 1 d .
C16 C 0.25878(16) 0.5233(10) 0.3883(3) 0.0448(14) Uani 1 1 d .
C17 C 0.23303(18) 0.5039(11) 0.4037(3) 0.0498(15) Uani 1 1 d .
H17 H 0.2340 0.3861 0.4278 0.060 Uiso 1 1 calc R
C18 C 0.20662(17) 0.6666(11) 0.3816(3) 0.0477(15) Uani 1 1 d .
C19 C 0.4512(2) -0.7178(13) 0.6446(4) 0.076(2) Uani 1 1 d .
H19A H 0.4672 -0.8079 0.6825 0.114 Uiso 1 1 calc GR
H19B H 0.4331 -0.8089 0.6081 0.114 Uiso 1 1 calc GR
H19C H 0.4378 -0.6130 0.6521 0.114 Uiso 1 1 calc GR
C20 C 0.5172(2) -0.3912(12) 0.6966(3) 0.070(2) Uani 1 1 d .
H20A H 0.5301 -0.3015 0.6842 0.105 Uiso 1 1 calc GR
H20B H 0.5357 -0.4814 0.7330 0.105 Uiso 1 1 calc GR
H20C H 0.5044 -0.2985 0.7084 0.105 Uiso 1 1 calc GR
C21 C 0.5082(2) -0.7598(12) 0.6116(4) 0.076(2) Uani 1 1 d .
H21A H 0.5227 -0.6769 0.6013 0.113 Uiso 1 1 calc GR
H21B H 0.4905 -0.8545 0.5758 0.113 Uiso 1 1 calc GR
H21C H 0.5253 -0.8471 0.6497 0.113 Uiso 1 1 calc GR
C22 C 0.1849(2) 0.5761(14) 0.4714(4) 0.083(3) Uani 1 1 d .
H22A H 0.1843 0.4190 0.4671 0.125 Uiso 1 1 calc GR
H22B H 0.1682 0.6198 0.4824 0.125 Uiso 1 1 calc GR
H22C H 0.2106 0.6226 0.5050 0.125 Uiso 1 1 calc GR
C23 C 0.1223(2) 0.5844(15) 0.3237(4) 0.094(3) Uani 1 1 d .
H23A H 0.1159 0.6418 0.2835 0.142 Uiso 1 1 calc GR
H23B H 0.1024 0.6216 0.3278 0.142 Uiso 1 1 calc GR
H23C H 0.1247 0.4273 0.3241 0.142 Uiso 1 1 calc GR
C24 C 0.1624(3) 1.0072(14) 0.3965(5) 0.119(4) Uani 1 1 d .
H24A H 0.1870 1.0741 0.4271 0.178 Uiso 1 1 calc GR
H24B H 0.1464 1.0326 0.4101 0.178 Uiso 1 1 calc GR
H24C H 0.1506 1.0702 0.3542 0.178 Uiso 1 1 calc GR
S1 S 0.36844(4) 0.0833(3) 0.46153(7) 0.0496(4) Uani 1 1 d .
S2 S 0.29683(4) 0.3606(3) 0.40624(8) 0.0492(4) Uani 1 1 d .
Se1 Se 0.46429(2) -0.28996(13) 0.50282(3) 0.0512(2) Uani 1 1 d .
Se2 Se 0.42471(2) 0.21624(12) 0.37228(3) 0.04803(19) Uani 1 1 d .
Se3 Se 0.28792(2) 0.90205(11) 0.28871(3) 0.04574(18) Uani 1 1 d .
Se4 Se 0.21333(2) 0.87486(12) 0.33381(3) 0.0518(2) Uani 1 1 d .
Si1 Si 0.48144(5) -0.5697(3) 0.62700(8) 0.0499(4) Uani 1 1 d .
Si2 Si 0.16858(6) 0.7059(3) 0.39308(10) 0.0570(5) Uani 1 1 d .

loop_
_atom_site_aniso_label
_atom_site_aniso_U_11
_atom_site_aniso_U_22
_atom_site_aniso_U_33
_atom_site_aniso_U_23
_atom_site_aniso_U_13
_atom_site_aniso_U_12
C1 0.052(4) 0.054(4) 0.043(3) 0.007(3) 0.029(3) 0.007(3)
C2 0.048(4) 0.064(4) 0.049(3) 0.001(3) 0.032(3) 0.005(3)
C3 0.038(3) 0.057(4) 0.035(3) 0.002(3) 0.019(2) 0.012(3)
C4 0.037(3) 0.050(4) 0.034(3) 0.006(3) 0.017(2) 0.015(3)
C5 0.033(3) 0.056(4) 0.031(3) -0.002(3) 0.017(2) 0.001(3)
C6 0.030(3) 0.044(3) 0.032(3) 0.001(3) 0.016(2) -0.002(2)
C7 0.033(3) 0.047(4) 0.033(3) -0.007(3) 0.019(2) -0.005(2)
C8 0.030(3) 0.045(3) 0.030(3) -0.001(3) 0.013(2) 0.002(2)
C9 0.040(3) 0.054(4) 0.045(3) 0.005(3) 0.027(3) -0.004(3)
C10 0.040(3) 0.050(4) 0.039(3) 0.001(3) 0.021(3) -0.012(3)
C11 0.028(2) 0.043(3) 0.030(3) 0.002(3) 0.013(2) 0.002(2)
C12 0.029(3) 0.043(3) 0.027(3) -0.002(2) 0.013(2) -0.002(2)
C13 0.036(3) 0.041(3) 0.033(3) -0.001(3) 0.018(2) -0.003(2)
C14 0.033(3) 0.042(3) 0.035(3) -0.001(3) 0.017(2) -0.003(2)
C15 0.033(3) 0.037(3) 0.033(3) 0.005(2) 0.017(2) 0.004(2)
C16 0.044(3) 0.048(4) 0.043(3) 0.001(3) 0.026(3) 0.007(3)
C17 0.056(4) 0.050(4) 0.052(4) 0.006(3) 0.037(3) 0.006(3)
C18 0.046(3) 0.053(4) 0.052(4) 0.001(3) 0.034(3) 0.002(3)
C19 0.075(5) 0.085(6) 0.065(5) 0.008(4) 0.040(4) -0.010(4)
C20 0.079(5) 0.079(6) 0.049(4) -0.005(4) 0.036(4) -0.025(4)
C21 0.075(5) 0.070(5) 0.074(5) 0.010(4) 0.041(4) 0.018(4)
C22 0.108(7) 0.095(7) 0.068(5) -0.003(5) 0.064(5) -0.004(5)
C23 0.059(5) 0.128(8) 0.083(6) 0.020(6) 0.035(4) 0.012(5)
C24 0.174(11) 0.060(6) 0.213(12) 0.017(7) 0.164(11) 0.036(6)
S1 0.0419(8) 0.0636(11) 0.0472(8) 0.0178(8) 0.0288(7) 0.0155(7)
S2 0.0522(9) 0.0511(10) 0.0583(9) 0.0178(8) 0.0406(8) 0.0163(7)
Se1 0.0476(4) 0.0622(5) 0.0425(3) 0.0067(3) 0.0264(3) 0.0154(3)
Se2 0.0410(3) 0.0607(5) 0.0477(4) 0.0046(3) 0.0294(3) 0.0046(3)
Se3 0.0424(3) 0.0490(4) 0.0421(3) 0.0113(3) 0.0233(3) 0.0048(3)
Se4 0.0502(4) 0.0527(4) 0.0589(4) 0.0156(3) 0.0361(3) 0.0156(3)
Si1 0.0511(10) 0.0539(11) 0.0391(9) 0.0067(8) 0.0240(8) 0.0068(8)
Si2 0.0627(11) 0.0537(12) 0.0764(13) 0.0078(10) 0.0533(11) 0.0108(9)

loop_
_atom_type_symbol
_atom_type_description
_atom_type_scat_dispersion_real
_atom_type_scat_dispersion_imag
_atom_type_scat_source
C C 0.0181 0.0091 'International Tables Vol C Tables 4.2.6.8 and 6.1.1.4'
H H 0.0000 0.0000 'International Tables Vol C Tables 4.2.6.8 and 6.1.1.4'
S S 0.3331 0.5567 'International Tables Vol C Tables 4.2.6.8 and 6.1.1.4'
Se Se -0.7943 1.1372 'International Tables Vol C Tables 4.2.6.8 and 6.1.1.4'
Si Si 0.2541 0.3302 'International Tables Vol C Tables 4.2.6.8 and 6.1.1.4'

loop_
_geom_angle_atom_site_label_1
_geom_angle_atom_site_label_2
_geom_angle_atom_site_label_3
_geom_angle
C2 C1 Se1 109.2(5)
C2 C1 Si1 128.5(5)
Si1 C1 Se1 121.5(3)
C1 C2 H2 122.0
C1 C2 C3 116.0(6)
C3 C2 H2 122.0
C2 C3 S1 131.3(5)
C4 C3 C2 117.5(5)
C4 C3 S1 111.1(5)
C3 C4 C5 112.8(5)
C3 C4 Se1 109.4(4)
C5 C4 Se1 137.7(5)
C4 C5 Se2 133.7(4)
C6 C5 C4 114.3(5)
C6 C5 Se2 111.9(4)
C5 C6 C7 117.0(5)
C5 C6 S1 110.5(4)
C7 C6 S1 132.5(4)
C8 C7 C6 111.1(5)
C8 C7 C12 117.8(5)
C12 C7 C6 131.0(5)
C7 C8 Se2 113.6(4)
C9 C8 C7 123.4(5)
C9 C8 Se2 123.0(4)
C8 C9 H9 120.3
C10 C9 C8 119.4(5)
C10 C9 H9 120.3
C9 C10 H10 120.7
C9 C10 C11 118.7(6)
C11 C10 H10 120.7
C10 C11 C12 123.7(5)
C10 C11 Se3 122.5(4)
C12 C11 Se3 113.8(4)
C7 C12 C13 131.9(5)
C11 C12 C7 116.9(5)
C11 C12 C13 111.2(5)
C12 C13 S2 133.6(5)
C14 C13 C12 116.0(5)
C14 C13 S2 110.2(4)
C13 C14 C15 113.3(5)
C13 C14 Se3 112.6(4)
C15 C14 Se3 133.8(4)
C14 C15 Se4 136.5(4)
C16 C15 C14 113.7(5)
C16 C15 Se4 109.8(4)
C15 C16 C17 116.6(5)
C15 C16 S2 111.0(4)
C17 C16 S2 132.4(5)
C16 C17 H17 121.9
C18 C17 C16 116.2(6)
C18 C17 H17 121.9
C17 C18 Se4 109.6(4)
C17 C18 Si2 129.7(5)
Si2 C18 Se4 120.7(3)
H19A C19 H19B 109.5
H19A C19 H19C 109.5
H19B C19 H19C 109.5
Si1 C19 H19A 109.5
Si1 C19 H19B 109.5
Si1 C19 H19C 109.5
H20A C20 H20B 109.5
H20A C20 H20C 109.5
H20B C20 H20C 109.5
Si1 C20 H20A 109.5
Si1 C20 H20B 109.5
Si1 C20 H20C 109.5
H21A C21 H21B 109.5
H21A C21 H21C 109.5
H21B C21 H21C 109.5
Si1 C21 H21A 109.5
Si1 C21 H21B 109.5
Si1 C21 H21C 109.5
H22A C22 H22B 109.5
H22A C22 H22C 109.5
H22B C22 H22C 109.5
Si2 C22 H22A 109.5
Si2 C22 H22B 109.5
Si2 C22 H22C 109.5
H23A C23 H23B 109.5
H23A C23 H23C 109.5
H23B C23 H23C 109.5
Si2 C23 H23A 109.5
Si2 C23 H23B 109.5
Si2 C23 H23C 109.5
H24A C24 H24B 109.5
H24A C24 H24C 109.5
H24B C24 H24C 109.5
Si2 C24 H24A 109.5
Si2 C24 H24B 109.5
Si2 C24 H24C 109.5
C6 S1 C3 91.3(3)
C16 S2 C13 91.8(3)
C4 Se1 C1 87.9(3)
C5 Se2 C8 86.3(2)
C14 Se3 C11 86.3(2)
C15 Se4 C18 87.8(2)
C1 Si1 C19 108.3(3)
C1 Si1 C20 106.9(3)
C19 Si1 C20 111.0(3)
C21 Si1 C1 111.0(3)
C21 Si1 C19 112.2(4)
C21 Si1 C20 107.3(4)
C18 Si2 C23 110.7(3)
C22 Si2 C18 108.4(3)
C22 Si2 C23 111.0(4)
C22 Si2 C24 109.8(4)
C24 Si2 C18 107.6(3)
C24 Si2 C23 109.3(5)

loop_
_geom_bond_atom_site_label_1
_geom_bond_atom_site_label_2
_geom_bond_distance
C1 C2 1.368(8)
C1 Se1 1.902(6)
C1 Si1 1.856(6)
C2 H2 0.9300
C2 C3 1.388(8)
C3 C4 1.367(8)
C3 S1 1.749(6)
C4 C5 1.405(8)
C4 Se1 1.872(5)
C5 C6 1.367(8)
C5 Se2 1.883(6)
C6 C7 1.458(7)
C6 S1 1.745(6)
C7 C8 1.397(7)
C7 C12 1.426(7)
C8 C9 1.392(8)
C8 Se2 1.895(5)
C9 H9 0.9300
C9 C10 1.367(8)
C10 H10 0.9300
C10 C11 1.391(7)
C11 C12 1.414(7)
C11 Se3 1.888(5)
C12 C13 1.447(7)
C13 C14 1.394(8)
C13 S2 1.747(6)
C14 C15 1.397(7)
C14 Se3 1.869(6)
C15 C16 1.376(8)
C15 Se4 1.869(5)
C16 C17 1.400(8)
C16 S2 1.738(6)
C17 H17 0.9300
C17 C18 1.357(8)
C18 Se4 1.903(6)
C18 Si2 1.863(6)
C19 H19A 0.9600
C19 H19B 0.9600
C19 H19C 0.9600
C19 Si1 1.858(7)
C20 H20A 0.9600
C20 H20B 0.9600
C20 H20C 0.9600
C20 Si1 1.861(7)
C21 H21A 0.9600
C21 H21B 0.9600
C21 H21C 0.9600
C21 Si1 1.844(7)
C22 H22A 0.9600
C22 H22B 0.9600
C22 H22C 0.9600
C22 Si2 1.858(7)
C23 H23A 0.9600
C23 H23B 0.9600
C23 H23C 0.9600
C23 Si2 1.867(8)
C24 H24A 0.9600
C24 H24B 0.9600
C24 H24C 0.9600
C24 Si2 1.861(8)

loop_
_geom_torsion_atom_site_label_1
_geom_torsion_atom_site_label_2
_geom_torsion_atom_site_label_3
_geom_torsion_atom_site_label_4
_geom_torsion
C1 C2 C3 C4 0.7(9)
C1 C2 C3 S1 -174.9(5)
C2 C1 Si1 C19 35.4(7)
C2 C1 Si1 C20 -84.3(7)
C2 C1 Si1 C21 159.0(6)
C2 C3 C4 C5 -176.2(5)
C2 C3 C4 Se1 1.3(7)
C2 C3 S1 C6 175.0(6)
C3 C4 C5 C6 0.6(8)
C3 C4 C5 Se2 176.5(5)
C3 C4 Se1 C1 -2.0(5)
C4 C3 S1 C6 -0.8(5)
C4 C5 C6 C7 177.5(5)
C4 C5 C6 S1 -1.3(7)
C4 C5 Se2 C8 -175.8(6)
C5 C4 Se1 C1 174.4(7)
C5 C6 C7 C8 -1.6(7)
C5 C6 C7 C12 179.0(6)
C5 C6 S1 C3 1.2(5)
C6 C5 Se2 C8 0.1(4)
C6 C7 C8 C9 -175.7(5)
C6 C7 C8 Se2 1.6(6)
C6 C7 C12 C11 175.6(5)
C6 C7 C12 C13 -2.8(10)
C7 C6 S1 C3 -177.3(6)
C7 C8 C9 C10 -1.1(9)
C7 C8 Se2 C5 -1.0(4)
C7 C12 C13 C14 178.0(5)
C7 C12 C13 S2 -7.8(10)
C8 C7 C12 C11 -3.9(7)
C8 C7 C12 C13 177.7(5)
C8 C9 C10 C11 -1.6(9)
C9 C8 Se2 C5 176.3(5)
C9 C10 C11 C12 1.4(9)
C9 C10 C11 Se3 -177.9(4)
C10 C11 C12 C7 1.4(8)
C10 C11 C12 C13 -179.8(5)
C10 C11 Se3 C14 -179.7(5)
C11 C12 C13 C14 -0.5(7)
C11 C12 C13 S2 173.7(4)
C12 C7 C8 C9 3.9(8)
C12 C7 C8 Se2 -178.8(4)
C12 C11 Se3 C14 1.0(4)
C12 C13 C14 C15 176.1(5)
C12 C13 C14 Se3 1.3(6)
C12 C13 S2 C16 -175.1(6)
C13 C14 C15 C16 -0.2(7)
C13 C14 C15 Se4 179.8(5)
C13 C14 Se3 C11 -1.3(4)
C14 C13 S2 C16 -0.7(4)
C14 C15 C16 C17 179.0(5)
C14 C15 C16 S2 -0.4(6)
C14 C15 Se4 C18 -178.8(6)
C15 C14 Se3 C11 -174.7(6)
C15 C16 C17 C18 0.1(9)
C15 C16 S2 C13 0.6(5)
C16 C15 Se4 C18 1.1(4)
C16 C17 C18 Se4 0.7(7)
C16 C17 C18 Si2 -178.3(5)
C17 C16 S2 C13 -178.6(7)
C17 C18 Si2 C22 28.4(7)
C17 C18 Si2 C23 -93.6(7)
C17 C18 Si2 C24 147.0(7)
S1 C3 C4 C5 0.3(7)
S1 C3 C4 Se1 177.7(3)
S1 C6 C7 C8 176.9(4)
S1 C6 C7 C12 -2.6(9)
S2 C13 C14 C15 0.6(6)
S2 C13 C14 Se3 -174.2(3)
S2 C16 C17 C18 179.3(5)
Se1 C1 C2 C3 -2.3(8)
Se1 C1 Si1 C19 -156.4(4)
Se1 C1 Si1 C20 83.9(4)
Se1 C1 Si1 C21 -32.8(5)
Se1 C4 C5 C6 -175.8(5)
Se1 C4 C5 Se2 0.1(10)
Se2 C5 C6 C7 0.8(7)
Se2 C5 C6 S1 -178.0(3)
Se2 C8 C9 C10 -178.1(4)
Se3 C11 C12 C7 -179.3(4)
Se3 C11 C12 C13 -0.5(6)
Se3 C14 C15 C16 173.2(5)
Se3 C14 C15 Se4 -6.9(10)
Se4 C15 C16 C17 -1.0(7)
Se4 C15 C16 S2 179.7(3)
Se4 C18 Si2 C22 -150.6(4)
Se4 C18 Si2 C23 87.3(5)
Se4 C18 Si2 C24 -32.0(5)
Si1 C1 C2 C3 167.1(5)
